data_7023094
loop_
_publ_author_name
'Wang, Zhaoxu'
'Zheng, Baishu'
'Liu, Heting'
'Yi, Pinggui'
'Li, Xiaofang'
'Yu, Xianyong'
'Yun, Ruirui'

_publ_section_title
;
 A highly porous 4,4-paddlewheel-connected NbO-type metal-organic
 framework with a large gas-uptake capacity.
;
_journal_issue 31
_journal_name_full 'Dalton transactions (Cambridge, England : 2003)'
_journal_page_first 11304
_journal_page_last 11311
_journal_paper_doi 10.1039/c3dt50704a
_journal_volume 42
_journal_year 2013
_chemical_formula_moiety 'C15 H6 Cu O5'
_chemical_formula_sum 'C15 H6 Cu O5'
_chemical_formula_weight 329.74
_chemical_name_systematic
;
?
;
_space_group_IT_number 166
_symmetry_cell_setting trigonal
_symmetry_space_group_name_Hall '-R 3 2"'
_symmetry_space_group_name_H-M 'R -3 m :H'
_atom_sites_solution_hydrogens geom
_atom_sites_solution_primary direct
_atom_sites_solution_secondary difmap
_audit_creation_method SHELXL-97
_cell_angle_alpha 90.00
_cell_angle_beta 90.00
_cell_angle_gamma 120.00
_cell_formula_units_Z 18
_cell_length_a 18.6777(3)
_cell_length_b 18.6777(3)
_cell_length_c 54.443(2)
_cell_measurement_temperature 291(2)
_cell_volume 16448.2(7)
_computing_cell_refinement 'SAINT (Bruker, 2008)'
_computing_data_collection 'APEX2 (Bruker, 2008)'
_computing_data_reduction 'SAINT (Bruker, 2008)'
_computing_publication_material 'SHELXL-97 (Sheldrick, 1997)'
_computing_structure_refinement 'SHELXL-97 (Sheldrick, 1997)'
_computing_structure_solution 'SHELXS-97 (Sheldrick, 1990)'
_diffrn_ambient_temperature 291(2)
_diffrn_measured_fraction_theta_full 0.999
_diffrn_measured_fraction_theta_max 0.999
_diffrn_measurement_device_type 'Bruker APEX II CCD area detector'
_diffrn_measurement_method 'phi and omega scans'
_diffrn_radiation_monochromator graphite
_diffrn_radiation_source 'fine-focus sealed tube'
_diffrn_radiation_type MoK\a
_diffrn_radiation_wavelength 0.71073
_diffrn_reflns_av_R_equivalents 0.0495
_diffrn_reflns_av_sigmaI/netI 0.0289
_diffrn_reflns_limit_h_max 22
_diffrn_reflns_limit_h_min -23
_diffrn_reflns_limit_k_max 23
_diffrn_reflns_limit_k_min -17
_diffrn_reflns_limit_l_max 67
_diffrn_reflns_limit_l_min -51
_diffrn_reflns_number 30329
_diffrn_reflns_theta_full 25.99
_diffrn_reflns_theta_max 25.99
_diffrn_reflns_theta_min 1.96
_exptl_absorpt_coefficient_mu 0.604
_exptl_absorpt_correction_T_max 0.8786
_exptl_absorpt_correction_T_min 0.8396
_exptl_absorpt_correction_type multi-scan
_exptl_absorpt_process_details 'SADABS-2007/4; (Bruker, 2007)'
_exptl_crystal_colour green
_exptl_crystal_density_diffrn 0.599
_exptl_crystal_density_meas ?
_exptl_crystal_density_method 'not measured'
_exptl_crystal_description block
_exptl_crystal_F_000 2970
_exptl_crystal_size_max 0.30
_exptl_crystal_size_mid 0.24
_exptl_crystal_size_min 0.22
_refine_diff_density_max 1.769
_refine_diff_density_min -0.237
_refine_diff_density_rms 0.109
_refine_ls_extinction_method none
_refine_ls_goodness_of_fit_ref 1.147
_refine_ls_hydrogen_treatment constr
_refine_ls_matrix_type full
_refine_ls_number_parameters 115
_refine_ls_number_reflns 3940
_refine_ls_number_restraints 0
_refine_ls_restrained_S_all 1.147
_refine_ls_R_factor_all 0.1041
_refine_ls_R_factor_gt 0.0866
_refine_ls_shift/su_max 0.000
_refine_ls_shift/su_mean 0.000
_refine_ls_structure_factor_coef Fsqd
_refine_ls_weighting_details 'calc w=1/[\s^2^(Fo^2^)+(0.1996P)^2^+0.0000P] where P=(Fo^2^+2Fc^2^)/3'
_refine_ls_weighting_scheme calc
_refine_ls_wR_factor_gt 0.2861
_refine_ls_wR_factor_ref 0.3138
_reflns_number_gt 2463
_reflns_number_total 3940
_reflns_threshold_expression >2sigma(I)
_cod_data_source_file c3dt50704a.txt
_cod_data_source_block hnust-2
_cod_depositor_comments
;
The following automatic conversions were performed:

'_exptl_crystal_density_meas' value 'not measured' was changed to '?'
- the value is perceived as not measured.

Automatic conversion script
Id: cif_fix_values 3008 2015-01-20 13:52:24Z robertas 
;
_cod_original_sg_symbol_H-M R-3m
_cod_database_code 7023094

loop_
_symmetry_equiv_pos_as_xyz
'x, y, z'
'-y, x-y, z'
'-x+y, -x, z'
'y, x, -z'
'x-y, -y, -z'
'-x, -x+y, -z'
'x+2/3, y+1/3, z+1/3'
'-y+2/3, x-y+1/3, z+1/3'
'-x+y+2/3, -x+1/3, z+1/3'
'y+2/3, x+1/3, -z+1/3'
'x-y+2/3, -y+1/3, -z+1/3'
'-x+2/3, -x+y+1/3, -z+1/3'
'x+1/3, y+2/3, z+2/3'
'-y+1/3, x-y+2/3, z+2/3'
'-x+y+1/3, -x+2/3, z+2/3'
'y+1/3, x+2/3, -z+2/3'
'x-y+1/3, -y+2/3, -z+2/3'
'-x+1/3, -x+y+2/3, -z+2/3'
'-x, -y, -z'
'y, -x+y, -z'
'x-y, x, -z'
'-y, -x, z'
'-x+y, y, z'
'x, x-y, z'
'-x+2/3, -y+1/3, -z+1/3'
'y+2/3, -x+y+1/3, -z+1/3'
'x-y+2/3, x+1/3, -z+1/3'
'-y+2/3, -x+1/3, z+1/3'
'-x+y+2/3, y+1/3, z+1/3'
'x+2/3, x-y+1/3, z+1/3'
'-x+1/3, -y+2/3, -z+2/3'
'y+1/3, -x+y+2/3, -z+2/3'
'x-y+1/3, x+2/3, -z+2/3'
'-y+1/3, -x+2/3, z+2/3'
'-x+y+1/3, y+2/3, z+2/3'
'x+1/3, x-y+2/3, z+2/3'

loop_
_atom_site_label
_atom_site_type_symbol
_atom_site_fract_x
_atom_site_fract_y
_atom_site_fract_z
_atom_site_U_iso_or_equiv
_atom_site_adp_type
_atom_site_occupancy
_atom_site_symmetry_multiplicity
_atom_site_calc_flag
_atom_site_refinement_flags
_atom_site_disorder_assembly
_atom_site_disorder_group
C1 C -0.0280(3) 0.2137(3) 0.18609(8) 0.0711(11) Uani 1 1 d . . .
C2 C 0.10742(17) 0.2148(3) 0.18577(9) 0.0600(13) Uani 1 2 d S . .
H2 H 0.0971 0.1942 0.1698 0.072 Uiso 1 2 calc SR . .
C3 C 0.0505(3) 0.2309(2) 0.19815(7) 0.0644(10) Uani 1 1 d . . .
C4 C 0.0639(3) 0.2562(2) 0.22256(7) 0.0633(10) Uani 1 1 d . . .
H4 H 0.0241 0.2623 0.2311 0.076 Uiso 1 1 calc R . .
C5 C 0.1361(2) 0.2722(4) 0.23423(12) 0.0703(16) Uani 1 2 d S . .
C6 C 0.1445(2) 0.2890(4) 0.26058(13) 0.0728(17) Uani 1 2 d S . .
C7 C 0.1510(2) 0.3020(4) 0.28247(15) 0.0816(19) Uani 1 2 d S . .
C8 C 0.1597(3) 0.3195(5) 0.30899(15) 0.097(2) Uani 1 2 d S . .
C9 C 0.0982(4) 0.3245(4) 0.32148(12) 0.107(2) Uani 1 1 d . . .
H9 H 0.0507 0.3155 0.3133 0.128 Uiso 0.50 1 calc PR A 1
C10 C 0.0293(7) 0.3154(7) 0.3088(2) 0.104(4) Uani 0.50 1 d P . 2
H10 H 0.0235 0.3030 0.2922 0.125 Uiso 0.50 1 calc PR . 2
C11 C -0.0308(8) 0.3249(8) 0.3211(2) 0.111(4) Uani 0.50 1 d P . 2
H11 H -0.0764 0.3198 0.3126 0.133 Uiso 0.50 1 calc PR . 2
Cu1 Cu -0.14308(2) 0.14308(2) 0.146639(11) 0.0678(4) Uani 1 2 d S . .
O1 O -0.0784(2) 0.2226(2) 0.19804(6) 0.0792(9) Uani 1 1 d . . .
O3 O -0.0379(2) 0.1855(2) 0.16432(6) 0.0856(10) Uani 1 1 d . . .
O1W O -0.10913(18) 0.10913(18) 0.11362(10) 0.1055(18) Uani 1 2 d S . .

loop_
_atom_site_aniso_label
_atom_site_aniso_U_11
_atom_site_aniso_U_22
_atom_site_aniso_U_33
_atom_site_aniso_U_23
_atom_site_aniso_U_13
_atom_site_aniso_U_12
C1 0.074(3) 0.078(3) 0.052(2) -0.0013(18) -0.0042(19) 0.031(2)
C2 0.062(2) 0.065(3) 0.054(3) -0.006(2) -0.0030(11) 0.0326(15)
C3 0.070(2) 0.064(2) 0.057(2) -0.0038(16) -0.0009(17) 0.0322(18)
C4 0.066(2) 0.065(2) 0.055(2) -0.0119(17) -0.0095(17) 0.0296(19)
C5 0.075(3) 0.083(4) 0.056(3) -0.021(3) -0.0107(14) 0.0415(19)
C6 0.073(3) 0.080(4) 0.067(4) -0.026(3) -0.0130(14) 0.0402(19)
C7 0.081(3) 0.084(4) 0.081(5) -0.024(4) -0.0122(18) 0.042(2)
C8 0.114(5) 0.091(5) 0.079(5) -0.019(4) -0.010(2) 0.046(2)
C9 0.095(4) 0.097(4) 0.099(4) -0.025(3) -0.013(4) 0.027(3)
C10 0.082(7) 0.092(7) 0.095(8) 0.024(6) 0.013(6) 0.012(6)
C11 0.095(7) 0.100(8) 0.096(8) -0.026(7) -0.018(6) 0.017(7)
Cu1 0.0767(5) 0.0767(5) 0.0370(5) -0.00290(14) 0.00290(14) 0.0286(4)
O1 0.0777(19) 0.083(2) 0.0578(17) -0.0092(14) -0.0014(15) 0.0261(16)
O3 0.078(2) 0.099(2) 0.0591(18) -0.0086(15) -0.0056(15) 0.0294(17)
O1W 0.101(3) 0.101(3) 0.093(3) -0.0289(17) 0.0289(17) 0.033(3)

loop_
_atom_type_symbol
_atom_type_description
_atom_type_scat_dispersion_real
_atom_type_scat_dispersion_imag
_atom_type_scat_source
C C 0.0033 0.0016 'International Tables Vol C Tables 4.2.6.8 and 6.1.1.4'
H H 0.0000 0.0000 'International Tables Vol C Tables 4.2.6.8 and 6.1.1.4'
O O 0.0106 0.0060 'International Tables Vol C Tables 4.2.6.8 and 6.1.1.4'
Cu Cu 0.3201 1.2651 'International Tables Vol C Tables 4.2.6.8 and 6.1.1.4'

loop_
_geom_angle_atom_site_label_1
_geom_angle_atom_site_label_2
_geom_angle_atom_site_label_3
_geom_angle
_geom_angle_site_symmetry_1
_geom_angle_site_symmetry_3
O1 C1 O3 126.2(5) . .
O1 C1 C3 118.6(4) . .
O3 C1 C3 115.1(4) . .
C3 C2 C3 118.4(5) 23 .
C3 C2 H2 120.8 23 .
C3 C2 H2 120.8 . .
C4 C3 C2 120.2(4) . .
C4 C3 C1 119.0(4) . .
C2 C3 C1 120.6(4) . .
C5 C4 C3 120.2(4) . .
C5 C4 H4 119.9 . .
C3 C4 H4 119.9 . .
C4 C5 C4 120.4(5) . 23
C4 C5 C6 119.1(3) . .
C4 C5 C6 119.1(3) 23 .
C7 C6 C5 179.3(9) . .
C6 C7 C8 179.0(8) . .
C9 C8 C9 120.4(9) . 23
C9 C8 C7 119.7(4) . .
C9 C8 C7 119.7(4) 23 .
C9 C9 C8 119.6(4) 17 .
C9 C9 C10 120.4(6) 17 .
C8 C9 C10 119.9(8) . .
C9 C9 H9 120.2 17 .
C8 C9 H9 120.2 . .
C10 C9 H9 3.0 . .
C11 C10 C9 120.2(12) . .
C11 C10 H10 119.9 . .
C9 C10 H10 119.9 . .
C11 C11 C10 119.4(8) 17 .
C11 C11 H11 120.3 17 .
C10 C11 H11 120.3 . .
O1 Cu1 O1 86.7(2) 25_455 10_455
O1 Cu1 O3 90.62(16) 25_455 22
O1 Cu1 O3 167.12(14) 10_455 22
O1 Cu1 O3 167.12(14) 25_455 .
O1 Cu1 O3 90.62(16) 10_455 .
O3 Cu1 O3 89.2(2) 22 .
O1 Cu1 O1W 94.21(16) 25_455 .
O1 Cu1 O1W 94.21(16) 10_455 .
O3 Cu1 O1W 98.56(16) 22 .
O3 Cu1 O1W 98.56(16) . .
O1 Cu1 Cu1 83.22(10) 25_455 25_455
O1 Cu1 Cu1 83.21(10) 10_455 25_455
O3 Cu1 Cu1 83.96(10) 22 25_455
O3 Cu1 Cu1 83.95(10) . 25_455
O1W Cu1 Cu1 176.44(19) . 25_455
C1 O1 Cu1 124.3(3) . 25_455
C1 O3 Cu1 122.2(3) . .

loop_
_geom_bond_atom_site_label_1
_geom_bond_atom_site_label_2
_geom_bond_distance
_geom_bond_site_symmetry_2
C1 O1 1.221(6) .
C1 O3 1.272(5) .
C1 C3 1.489(6) .
C2 C3 1.412(5) 23
C2 C3 1.412(5) .
C2 H2 0.9300 .
C3 C4 1.390(6) .
C4 C5 1.382(5) .
C4 H4 0.9300 .
C5 C4 1.382(5) 23
C5 C6 1.460(9) .
C6 C7 1.210(10) .
C7 C8 1.471(11) .
C8 C9 1.379(8) .
C8 C9 1.379(8) 23
C9 C9 1.322(13) 17
C9 C10 1.393(14) .
C9 H9 0.9300 .
C10 C11 1.392(18) .
C10 H10 0.9300 .
C11 C11 1.36(2) 17
C11 H11 0.9300 .
Cu1 O1 1.963(3) 25_455
Cu1 O1 1.963(3) 10_455
Cu1 O3 1.964(3) 22
Cu1 O3 1.964(3) .
Cu1 O1W 2.106(4) .
Cu1 Cu1 2.6620(13) 25_455
O1 Cu1 1.963(3) 25_455

loop_
_geom_torsion_atom_site_label_1
_geom_torsion_atom_site_label_2
_geom_torsion_atom_site_label_3
_geom_torsion_atom_site_label_4
_geom_torsion
_geom_torsion_site_symmetry_1
_geom_torsion_site_symmetry_4
C3 C2 C3 C4 -4.6(8) 23 .
C3 C2 C3 C1 -179.0(3) 23 .
O1 C1 C3 C4 0.2(6) . .
O3 C1 C3 C4 -175.4(4) . .
O1 C1 C3 C2 174.6(5) . .
O3 C1 C3 C2 -1.0(6) . .
C2 C3 C4 C5 5.3(7) . .
C1 C3 C4 C5 179.7(5) . .
C3 C4 C5 C4 -5.9(9) . 23
C3 C4 C5 C6 -172.7(5) . .
C4 C5 C6 C7 83(27) . .
C4 C5 C6 C7 -83(26) 23 .
C5 C6 C7 C8 180(100) . .
C6 C7 C8 C9 92(10) . .
C6 C7 C8 C9 -92(11) . 23
C9 C8 C9 C9 6.5(16) 23 17
C7 C8 C9 C9 -178.3(8) . 17
C9 C8 C9 C10 -177.0(7) 23 .
C7 C8 C9 C10 -1.8(13) . .
C9 C9 C10 C11 0.0(17) 17 .
C8 C9 C10 C11 -176.5(10) . .
C9 C10 C11 C11 -1(2) . 17
O3 C1 O1 Cu1 2.9(7) . 25_455
C3 C1 O1 Cu1 -172.2(3) . 25_455
O1 C1 O3 Cu1 -4.5(7) . .
C3 C1 O3 Cu1 170.8(3) . .
O1 Cu1 O3 C1 8.3(8) 25_455 .
O1 Cu1 O3 C1 86.1(4) 10_455 .
O3 Cu1 O3 C1 -81.0(4) 22 .
O1W Cu1 O3 C1 -179.5(4) . .
Cu1 Cu1 O3 C1 3.0(4) 25_455 .
